data_2244049
loop_
_publ_author_name
'Azzam, Rasha A.'
'Elgemeie, Galal H.'
'Elsayed, Rasha E.'
'Gad, Nagwa M.'
'Jones, Peter G.'

_publ_section_title
;
 Crystal structure of
 2-(benzo[<i>d</i>]thiazol-2-yl)-3,3-bis(ethylsulfanyl)acrylonitrile
;
_journal_coeditor_code EX2055
_journal_issue 4
_journal_name_full 'Acta Crystallographica Section E'
_journal_page_first
;
;
_journal_paper_doi 10.1107/S2056989022002572
_journal_volume 78
_journal_year 2022
_chemical_formula_iupac 'C14 H14 N2 S3'
_chemical_formula_moiety 'C14 H14 N2 S3'
_chemical_formula_sum 'C14 H14 N2 S3'
_chemical_formula_weight 306.45
_chemical_name_systematic
;
2-(Benzo[<i>d</i>]thiazol-2-yl)-3,3-bis(ethylsulfanyl)acrylonitrile
;
_space_group_crystal_system orthorhombic
_space_group_IT_number 61
_space_group_name_Hall '-P 2ac 2ab'
_space_group_name_H-M_alt 'P b c a'
_atom_sites_solution_hydrogens geom
_atom_sites_solution_primary direct
_atom_sites_solution_secondary difmap
_audit_creation_method SHELXL-2018/3
_cell_angle_alpha 90
_cell_angle_beta 90
_cell_angle_gamma 90
_cell_formula_units_Z 8
_cell_length_a 10.0771(3)
_cell_length_b 16.0292(5)
_cell_length_c 17.8768(6)
_cell_measurement_reflns_used 10579
_cell_measurement_temperature 100(2)
_cell_measurement_theta_max 30.2990
_cell_measurement_theta_min 2.6320
_cell_volume 2887.60(16)
_computing_cell_refinement
;
CrysAlisPro (Agilent, 2014)
;
_computing_data_collection
;
CrysAlisPro (Agilent, 2014)
;
_computing_data_reduction
;
CrysAlisPro (Agilent, 2014)
;
_computing_molecular_graphics
;
XP (Siemens, 1994)
;
_computing_publication_material
;
<i>SHELXL2018/3</i> (Sheldrick, 2015)
;
_computing_structure_refinement
;
<i>SHELXL2018/3</i> (Sheldrick, 2015)
;
_computing_structure_solution
;
SHELXS97 (Sheldrick, 2008)
;
_diffrn_ambient_temperature 100(2)
_diffrn_detector_area_resol_mean 16.1419
_diffrn_measured_fraction_theta_full 0.993
_diffrn_measured_fraction_theta_max 0.955
_diffrn_measurement_device_type 'Oxford Diffraction Xcalibur, Eos'
_diffrn_measurement_method \w-scan
_diffrn_radiation_monochromator graphite
_diffrn_radiation_type MoK\a
_diffrn_radiation_wavelength 0.71073
_diffrn_reflns_av_R_equivalents 0.0533
_diffrn_reflns_av_unetI/netI 0.0291
_diffrn_reflns_limit_h_max 14
_diffrn_reflns_limit_h_min -14
_diffrn_reflns_limit_k_max 22
_diffrn_reflns_limit_k_min -23
_diffrn_reflns_limit_l_max 25
_diffrn_reflns_limit_l_min -25
_diffrn_reflns_number 58593
_diffrn_reflns_theta_full 30.500
_diffrn_reflns_theta_max 31.207
_diffrn_reflns_theta_min 2.279
_diffrn_source 'Enhance (Mo) X-ray Source'
_exptl_absorpt_coefficient_mu 0.500
_exptl_absorpt_correction_T_max 1.00000
_exptl_absorpt_correction_T_min 0.95396
_exptl_absorpt_correction_type multi-scan
_exptl_absorpt_process_details
;
(CrysAlisPro; Agilent, 2014)
;
_exptl_crystal_colour 'pale yellow'
_exptl_crystal_density_diffrn 1.410
_exptl_crystal_density_method 'not measured'
_exptl_crystal_description tablet
_exptl_crystal_F_000 1280
_exptl_crystal_size_max 0.4
_exptl_crystal_size_mid 0.4
_exptl_crystal_size_min 0.15
_refine_diff_density_max 0.400
_refine_diff_density_min -0.325
_refine_ls_extinction_method none
_refine_ls_goodness_of_fit_ref 1.048
_refine_ls_hydrogen_treatment constr
_refine_ls_matrix_type full
_refine_ls_number_parameters 174
_refine_ls_number_reflns 4475
_refine_ls_number_restraints 0
_refine_ls_restrained_S_all 1.048
_refine_ls_R_factor_all 0.0449
_refine_ls_R_factor_gt 0.0322
_refine_ls_shift/su_max 0.002
_refine_ls_shift/su_mean 0.000
_refine_ls_structure_factor_coef Fsqd
_refine_ls_weighting_details 'w=1/[\s^2^(Fo^2^)+(0.0318P)^2^+1.3474P] where P=(Fo^2^+2Fc^2^)/3'
_refine_ls_weighting_scheme calc
_refine_ls_wR_factor_gt 0.0717
_refine_ls_wR_factor_ref 0.0773
_reflns_number_gt 3679
_reflns_number_total 4475
_reflns_threshold_expression 'I > 2\s(I)'
_cod_data_source_file ex2055sup1.cif
_cod_data_source_block I
_cod_original_cell_volume 2887.58(16)
_cod_database_code 2244049
_shelx_space_group_comment
;
The symmetry employed for this shelxl refinement is uniquely defined
by the following loop, which should always be used as a source of
symmetry information in preference to the above space-group names.
They are only intended as comments.
;
_shelx_estimated_absorpt_t_min 0.825
_shelx_estimated_absorpt_t_max 0.929

loop_
_space_group_symop_operation_xyz
'x, y, z'
'-x+1/2, -y, z+1/2'
'-x, y+1/2, -z+1/2'
'x+1/2, -y+1/2, -z'
'-x, -y, -z'
'x-1/2, y, -z-1/2'
'x, -y-1/2, z-1/2'
'-x-1/2, y-1/2, z'

loop_
_atom_site_type_symbol
_atom_site_label
_atom_site_fract_x
_atom_site_fract_y
_atom_site_fract_z
_atom_site_U_iso_or_equiv
_atom_site_adp_type
_atom_site_calc_flag
_atom_site_occupancy
_atom_site_disorder_assembly
_atom_site_disorder_group
S S1 0.48621(3) 0.63526(2) 0.48864(2) 0.01440(8) Uani d 1 . .
C C2 0.64877(12) 0.62079(7) 0.52085(7) 0.0129(2) Uani d 1 . .
N N3 0.72242(10) 0.57082(6) 0.48059(6) 0.0141(2) Uani d 1 . .
C C3A 0.65225(12) 0.54010(7) 0.42020(7) 0.0135(2) Uani d 1 . .
C C4 0.70382(14) 0.48489(8) 0.36681(7) 0.0169(2) Uani d 1 . .
H H4 0.793137 0.466208 0.369750 0.020 Uiso calc 1 . .
C C5 0.62153(14) 0.45833(8) 0.30983(7) 0.0194(3) Uani d 1 . .
H H5 0.654822 0.420983 0.273082 0.023 Uiso calc 1 . .
C C6 0.48945(14) 0.48568(8) 0.30536(7) 0.0198(3) Uani d 1 . .
H H6 0.435044 0.466538 0.265499 0.024 Uiso calc 1 . .
C C7 0.43675(14) 0.53990(8) 0.35774(7) 0.0179(3) Uani d 1 . .
H H7 0.347076 0.557869 0.354695 0.022 Uiso calc 1 . .
C C7A 0.51995(12) 0.56737(7) 0.41532(7) 0.0141(2) Uani d 1 . .
C C8 0.70646(12) 0.65707(7) 0.58882(7) 0.0135(2) Uani d 1 . .
C C9 0.66224(12) 0.72227(7) 0.63140(7) 0.0137(2) Uani d 1 . .
C C10 0.82871(13) 0.61618(8) 0.60980(7) 0.0147(2) Uani d 1 . .
N N1 0.92273(12) 0.58066(7) 0.62713(6) 0.0200(2) Uani d 1 . .
S S2 0.77453(3) 0.76792(2) 0.69408(2) 0.01682(8) Uani d 1 . .
C C11 0.67428(14) 0.80013(8) 0.77350(7) 0.0190(3) Uani d 1 . .
H H11A 0.723828 0.842357 0.802710 0.023 Uiso calc 1 . .
H H11B 0.591943 0.826694 0.754915 0.023 Uiso calc 1 . .
C C12 0.63786(15) 0.72831(9) 0.82435(8) 0.0224(3) Uani d 1 . .
H H12A 0.584732 0.687626 0.796466 0.034 Uiso calc 1 . .
H H12B 0.586321 0.749299 0.866859 0.034 Uiso calc 1 . .
H H12C 0.718942 0.701444 0.842693 0.034 Uiso calc 1 . .
S S3 0.50142(3) 0.76155(2) 0.62083(2) 0.01684(8) Uani d 1 . .
C C13 0.53315(14) 0.87150(8) 0.60082(8) 0.0192(3) Uani d 1 . .
H H13A 0.447342 0.900815 0.594773 0.023 Uiso calc 1 . .
H H13B 0.579883 0.896822 0.643920 0.023 Uiso calc 1 . .
C C14 0.61552(15) 0.88404(9) 0.53106(8) 0.0242(3) Uani d 1 . .
H H14A 0.701489 0.856282 0.537151 0.036 Uiso calc 1 . .
H H14B 0.629538 0.943837 0.522807 0.036 Uiso calc 1 . .
H H14C 0.568927 0.860130 0.487976 0.036 Uiso calc 1 . .

loop_
_atom_site_aniso_label
_atom_site_aniso_U_11
_atom_site_aniso_U_22
_atom_site_aniso_U_33
_atom_site_aniso_U_12
_atom_site_aniso_U_13
_atom_site_aniso_U_23
S1 0.01247(14) 0.01380(15) 0.01694(15) 0.00051(11) 0.00032(11) -0.00103(11)
C2 0.0125(5) 0.0120(5) 0.0143(5) -0.0005(4) 0.0015(4) 0.0019(4)
N3 0.0150(5) 0.0129(5) 0.0143(5) -0.0007(4) 0.0011(4) -0.0009(4)
C3A 0.0158(6) 0.0119(5) 0.0129(5) -0.0019(4) 0.0006(4) 0.0020(4)
C4 0.0197(6) 0.0152(6) 0.0158(6) 0.0014(5) 0.0009(5) -0.0003(5)
C5 0.0268(7) 0.0158(6) 0.0157(6) 0.0009(5) -0.0002(5) -0.0016(5)
C6 0.0261(7) 0.0171(6) 0.0163(6) -0.0023(5) -0.0067(5) -0.0011(5)
C7 0.0184(6) 0.0153(6) 0.0200(6) -0.0014(5) -0.0039(5) 0.0021(5)
C7A 0.0173(6) 0.0106(5) 0.0144(5) -0.0013(4) 0.0003(5) 0.0012(4)
C8 0.0131(6) 0.0127(5) 0.0145(5) -0.0018(4) 0.0018(4) 0.0008(4)
C9 0.0134(6) 0.0127(5) 0.0150(6) -0.0017(4) 0.0024(4) 0.0010(4)
C10 0.0182(6) 0.0137(5) 0.0122(5) -0.0011(5) 0.0010(4) -0.0028(4)
N1 0.0218(6) 0.0205(5) 0.0177(5) 0.0028(5) -0.0026(4) -0.0029(4)
S2 0.01627(15) 0.01690(16) 0.01730(15) -0.00122(12) 0.00140(11) -0.00523(12)
C11 0.0250(7) 0.0161(6) 0.0159(6) 0.0035(5) 0.0025(5) -0.0049(5)
C12 0.0231(7) 0.0208(7) 0.0232(7) 0.0015(5) 0.0051(5) 0.0012(5)
S3 0.01226(15) 0.01522(15) 0.02304(17) 0.00007(11) 0.00338(11) -0.00326(12)
C13 0.0198(6) 0.0139(6) 0.0240(7) 0.0024(5) -0.0015(5) -0.0002(5)
C14 0.0270(7) 0.0238(7) 0.0218(7) -0.0025(6) -0.0011(6) 0.0031(5)

loop_
_atom_type_symbol
_atom_type_description
_atom_type_scat_dispersion_real
_atom_type_scat_dispersion_imag
_atom_type_scat_source
C C 0.0033 0.0016 'International Tables Vol C Tables 4.2.6.8 and 6.1.1.4'
H H 0.0000 0.0000 'International Tables Vol C Tables 4.2.6.8 and 6.1.1.4'
N N 0.0061 0.0033 'International Tables Vol C Tables 4.2.6.8 and 6.1.1.4'
S S 0.1246 0.1234 'International Tables Vol C Tables 4.2.6.8 and 6.1.1.4'

loop_
_geom_angle_atom_site_label_1
_geom_angle_atom_site_label_2
_geom_angle_atom_site_label_3
_geom_angle_site_symmetry_1
_geom_angle_site_symmetry_3
_geom_angle
_geom_angle_publ_flag
C7A S1 C2 . . 88.97(6) y
N3 C2 C8 . . 118.28(11) ?
N3 C2 S1 . . 115.52(9) y
C8 C2 S1 . . 126.18(9) ?
C2 N3 C3A . . 110.98(11) y
N3 C3A C4 . . 124.58(12) ?
N3 C3A C7A . . 115.03(11) y
C4 C3A C7A . . 120.38(12) ?
C5 C4 C3A . . 118.32(12) ?
C5 C4 H4 . . 120.8 ?
C3A C4 H4 . . 120.8 ?
C4 C5 C6 . . 121.01(12) ?
C4 C5 H5 . . 119.5 ?
C6 C5 H5 . . 119.5 ?
C7 C6 C5 . . 121.44(12) ?
C7 C6 H6 . . 119.3 ?
C5 C6 H6 . . 119.3 ?
C6 C7 C7A . . 117.76(12) ?
C6 C7 H7 . . 121.1 ?
C7A C7 H7 . . 121.1 ?
C7 C7A C3A . . 121.08(12) ?
C7 C7A S1 . . 129.43(10) ?
C3A C7A S1 . . 109.49(9) y
C9 C8 C10 . . 118.69(11) y
C9 C8 C2 . . 129.40(12) y
C10 C8 C2 . . 111.90(10) y
C8 C9 S3 . . 121.13(10) y
C8 C9 S2 . . 117.68(10) y
S3 C9 S2 . . 121.14(7) y
N1 C10 C8 . . 177.05(14) ?
C9 S2 C11 . . 105.02(6) ?
C12 C11 S2 . . 112.85(9) ?
C12 C11 H11A . . 109.0 ?
S2 C11 H11A . . 109.0 ?
C12 C11 H11B . . 109.0 ?
S2 C11 H11B . . 109.0 ?
H11A C11 H11B . . 107.8 ?
C11 C12 H12A . . 109.5 ?
C11 C12 H12B . . 109.5 ?
H12A C12 H12B . . 109.5 ?
C11 C12 H12C . . 109.5 ?
H12A C12 H12C . . 109.5 ?
H12B C12 H12C . . 109.5 ?
C9 S3 C13 . . 101.91(6) ?
C14 C13 S3 . . 112.70(10) ?
C14 C13 H13A . . 109.1 ?
S3 C13 H13A . . 109.1 ?
C14 C13 H13B . . 109.1 ?
S3 C13 H13B . . 109.1 ?
H13A C13 H13B . . 107.8 ?
C13 C14 H14A . . 109.5 ?
C13 C14 H14B . . 109.5 ?
H14A C14 H14B . . 109.5 ?
C13 C14 H14C . . 109.5 ?
H14A C14 H14C . . 109.5 ?
H14B C14 H14C . . 109.5 ?

loop_
_geom_bond_atom_site_label_1
_geom_bond_atom_site_label_2
_geom_bond_site_symmetry_2
_geom_bond_distance
_geom_bond_publ_flag
S1 C7A . 1.7371(13) y
S1 C2 . 1.7519(13) y
C2 N3 . 1.3078(16) y
C2 C8 . 1.4672(17) ?
N3 C3A . 1.3813(16) y
C3A C4 . 1.4015(17) ?
C3A C7A . 1.4057(17) y
C4 C5 . 1.3807(18) ?
C4 H4 . 0.9500 ?
C5 C6 . 1.404(2) ?
C5 H5 . 0.9500 ?
C6 C7 . 1.3835(19) ?
C6 H6 . 0.9500 ?
C7 C7A . 1.3988(18) ?
C7 H7 . 0.9500 ?
C8 C9 . 1.3675(17) ?
C8 C10 . 1.4449(18) ?
C9 S3 . 1.7489(13) y
C9 S2 . 1.7526(13) y
C10 N1 . 1.1480(17) ?
S2 C11 . 1.8174(13) ?
C11 C12 . 1.5121(19) ?
C11 H11A . 0.9900 ?
C11 H11B . 0.9900 ?
C12 H12A . 0.9800 ?
C12 H12B . 0.9800 ?
C12 H12C . 0.9800 ?
S3 C13 . 1.8265(14) ?
C13 C14 . 1.512(2) ?
C13 H13A . 0.9900 ?
C13 H13B . 0.9900 ?
C14 H14A . 0.9800 ?
C14 H14B . 0.9800 ?
C14 H14C . 0.9800 ?

loop_
_geom_hbond_atom_site_label_D
_geom_hbond_atom_site_label_H
_geom_hbond_atom_site_label_A
_geom_hbond_site_symmetry_A
_geom_hbond_distance_DH
_geom_hbond_distance_HA
_geom_hbond_distance_DA
_geom_hbond_angle_DHA
_geom_hbond_publ_flag
C7 H7 S2 4_466 0.95 3.02 3.6083(13) 121.9 yes
C12 H12B S1 7_576 0.98 3.03 3.9677(15) 160.6 yes
C13 H13A N3 4_466 0.99 2.68 3.5746(17) 151.1 yes
C14 H14A S1 4_566 0.98 2.91 3.7648(15) 146.4 yes
C14 H14B N3 8_765 0.98 2.63 3.5277(18) 151.7 yes

loop_
_geom_torsion_atom_site_label_1
_geom_torsion_atom_site_label_2
_geom_torsion_atom_site_label_3
_geom_torsion_atom_site_label_4
_geom_torsion_site_symmetry_1
_geom_torsion_site_symmetry_2
_geom_torsion_site_symmetry_3
_geom_torsion_site_symmetry_4
_geom_torsion
_geom_torsion_publ_flag
C7A S1 C2 N3 . . . . 0.65(10) ?
C7A S1 C2 C8 . . . . -177.35(11) ?
C8 C2 N3 C3A . . . . 178.07(10) ?
S1 C2 N3 C3A . . . . -0.10(13) ?
C2 N3 C3A C4 . . . . -179.85(12) ?
C2 N3 C3A C7A . . . . -0.71(15) ?
N3 C3A C4 C5 . . . . 179.09(12) ?
C7A C3A C4 C5 . . . . -0.01(18) ?
C3A C4 C5 C6 . . . . -0.11(19) ?
C4 C5 C6 C7 . . . . -0.2(2) ?
C5 C6 C7 C7A . . . . 0.5(2) ?
C6 C7 C7A C3A . . . . -0.63(19) ?
C6 C7 C7A S1 . . . . 179.41(10) ?
N3 C3A C7A C7 . . . . -178.79(11) ?
C4 C3A C7A C7 . . . . 0.39(18) ?
N3 C3A C7A S1 . . . . 1.17(13) ?
C4 C3A C7A S1 . . . . -179.64(10) ?
C2 S1 C7A C7 . . . . 178.99(13) ?
C2 S1 C7A C3A . . . . -0.97(9) ?
N3 C2 C8 C9 . . . . 165.41(12) ?
S1 C2 C8 C9 . . . . -16.64(19) ?
N3 C2 C8 C10 . . . . -13.23(16) ?
S1 C2 C8 C10 . . . . 164.72(9) ?
C10 C8 C9 S3 . . . . -167.54(9) ?
C2 C8 C9 S3 . . . . 13.90(19) y
C10 C8 C9 S2 . . . . 15.10(16) y
C2 C8 C9 S2 . . . . -163.46(10) y
C8 C9 S2 C11 . . . . -146.43(10) y
S3 C9 S2 C11 . . . . 36.21(9) ?
C9 S2 C11 C12 . . . . 77.62(11) ?
C8 C9 S3 C13 . . . . -123.70(11) ?
S2 C9 S3 C13 . . . . 53.57(9) ?
C9 S3 C13 C14 . . . . 59.99(11) ?

_cod_database_fobs_code 2244049
